data_7013847
loop_
_publ_author_name
'Casny, Marian'
'Rehder, Dieter'

_publ_section_title
;
 Molecular and supramolecular features of oxo-peroxovanadium complexes
 containing O3N, O2N2 and ON3 donor sets.
;
_journal_issue 5
_journal_name_full 'Dalton transactions (Cambridge, England : 2003)'
_journal_page_first 839
_journal_page_last 846
_journal_paper_doi 10.1039/b315291j
_journal_year 2004
_chemical_formula_sum 'C12 H14 N3 O10 V'
_chemical_formula_weight 411.20
_chemical_melting_point ?
_chemical_name_systematic
; 
Ammonium Bis(3-hydroxypicolinato)-oxo-monoperoxovanadate(V) monohydrate 
;
_space_group_IT_number 2
_symmetry_cell_setting triclinic
_symmetry_space_group_name_Hall '-P 1'
_symmetry_space_group_name_H-M 'P -1'
_atom_sites_solution_hydrogens geom
_atom_sites_solution_primary direct
_atom_sites_solution_secondary difmap
_audit_creation_method SHELXL-97
_cell_angle_alpha 110.4440(10)
_cell_angle_beta 95.4640(10)
_cell_angle_gamma 93.2920(10)
_cell_formula_units_Z 4
_cell_length_a 7.7286(6)
_cell_length_b 13.4968(10)
_cell_length_c 16.0536(12)
_cell_measurement_reflns_used 6411
_cell_measurement_temperature 153(2)
_cell_measurement_theta_max 26.50
_cell_measurement_theta_min 1.54
_cell_volume 1554.6(2)
_computing_cell_refinement 'Bruker SMART'
_computing_data_collection 'Bruker SMART'
_computing_data_reduction 'Bruker SHELXTL'
_computing_molecular_graphics 'Bruker SHELXTL'
_computing_publication_material 'Bruker SHELXTL'
_computing_structure_refinement 'Bruker SHELXTL'
_computing_structure_solution 'Bruker SHELXTL'
_diffrn_ambient_temperature 153(2)
_diffrn_measured_fraction_theta_full 0.993
_diffrn_measured_fraction_theta_max 0.993
_diffrn_measurement_device_type 'CCD area detector'
_diffrn_measurement_method 'phi and omega scans'
_diffrn_radiation_monochromator graphite
_diffrn_radiation_source 'fine-focus sealed tube'
_diffrn_radiation_type MoK\a
_diffrn_radiation_wavelength 0.71073
_diffrn_reflns_av_R_equivalents 0.0390
_diffrn_reflns_av_sigmaI/netI 0.0729
_diffrn_reflns_limit_h_max 9
_diffrn_reflns_limit_h_min -9
_diffrn_reflns_limit_k_max 16
_diffrn_reflns_limit_k_min -16
_diffrn_reflns_limit_l_max 20
_diffrn_reflns_limit_l_min -20
_diffrn_reflns_number 17818
_diffrn_reflns_theta_full 26.50
_diffrn_reflns_theta_max 26.50
_diffrn_reflns_theta_min 2.46
_exptl_absorpt_coefficient_mu 0.703
_exptl_absorpt_correction_type none
_exptl_crystal_colour red
_exptl_crystal_density_diffrn 1.757
_exptl_crystal_density_meas ?
_exptl_crystal_density_method 'not measured'
_exptl_crystal_description plate
_exptl_crystal_F_000 840
_exptl_crystal_size_max 0.33
_exptl_crystal_size_mid 0.22
_exptl_crystal_size_min 0.07
_refine_diff_density_max 1.517
_refine_diff_density_min -0.606
_refine_diff_density_rms 0.075
_refine_ls_extinction_method none
_refine_ls_goodness_of_fit_ref 0.907
_refine_ls_hydrogen_treatment mixed
_refine_ls_matrix_type full
_refine_ls_number_parameters 509
_refine_ls_number_reflns 6411
_refine_ls_number_restraints 26
_refine_ls_restrained_S_all 0.906
_refine_ls_R_factor_all 0.0681
_refine_ls_R_factor_gt 0.0436
_refine_ls_shift/su_max 0.017
_refine_ls_shift/su_mean 0.001
_refine_ls_structure_factor_coef Fsqd
_refine_ls_weighting_details 'calc w=1/[\s^2^(Fo^2^)+(0.0439P)^2^+0.0000P] where P=(Fo^2^+2Fc^2^)/3'
_refine_ls_weighting_scheme calc
_refine_ls_wR_factor_gt 0.0916
_refine_ls_wR_factor_ref 0.0978
_reflns_number_gt 4379
_reflns_number_total 6411
_reflns_threshold_expression >2sigma(I)
_cod_data_source_file b315291j.txt
_cod_data_source_block m8arian
_cod_depositor_comments
;
The following automatic conversions were performed:
'_symmetry_cell_setting' value 'Triclinic' changed to 'triclinic'
according to '/home/adriana/struct/CIF-dictionaries/cif_core.dic'
dictionary named 'cif_core.dic' version 2.4.1 from 2010-06-29.

Automatic conversion script
Id: cif_fix_enum 1555 2011-01-17 13:19:09Z saulius 

The following automatic conversions were performed:

'_chemical_melting_point' value 'not measured' was changed to '?' -
the value is undefined or not given.

Automatic conversion script
Id: cif_fix_values 1569 2011-02-09 13:29:24Z adriana 

The following automatic conversions were performed:

'_exptl_crystal_density_meas' value 'not_measured' was changed to '?'
- the value is perceived as not measured.

Automatic conversion script
Id: cif_fix_values 3008 2015-01-20 13:52:24Z robertas 
;
_cod_original_sg_symbol_H-M P-1
_cod_database_code 7013847

loop_
_symmetry_equiv_pos_as_xyz
'x, y, z'
'-x, -y, -z'

loop_
_atom_site_label
_atom_site_type_symbol
_atom_site_fract_x
_atom_site_fract_y
_atom_site_fract_z
_atom_site_U_iso_or_equiv
_atom_site_adp_type
_atom_site_occupancy
_atom_site_symmetry_multiplicity
_atom_site_calc_flag
_atom_site_refinement_flags
_atom_site_disorder_assembly
_atom_site_disorder_group
V1 V 0.07672(6) 0.91642(4) 0.24322(3) 0.01761(13) Uani 1 1 d . . .
O10 O -0.1281(2) 0.92647(15) 0.23429(13) 0.0233(5) Uani 1 1 d . . .
O11 O 0.1610(2) 1.05330(15) 0.32588(12) 0.0224(5) Uani 1 1 d . . .
O12 O 0.1672(3) 1.04479(15) 0.23514(12) 0.0222(5) Uani 1 1 d . . .
O13 O 0.3482(2) 0.88295(15) 0.27474(13) 0.0218(5) Uani 1 1 d . . .
O14 O 0.0489(3) 0.75381(14) 0.20337(12) 0.0217(5) Uani 1 1 d . . .
O15 O 0.5285(2) 0.86095(16) 0.38407(14) 0.0277(5) Uani 1 1 d . . .
O16 O 0.4079(3) 0.86423(16) 0.52973(13) 0.0276(5) Uani 1 1 d . . .
H23 H 0.4845 0.8623 0.4955 0.041 Uiso 1 1 calc R . .
O17 O 0.1329(3) 0.60287(16) -0.06248(13) 0.0311(5) Uani 1 1 d . . .
H28 H 0.1688 0.5778 -0.0237 0.047 Uiso 1 1 calc R . .
O18 O 0.0550(3) 0.59838(15) 0.09238(13) 0.0250(5) Uani 1 1 d . . .
N3 N 0.0771(3) 0.88963(17) 0.36485(14) 0.0164(5) Uani 1 1 d . . .
N4 N 0.1077(3) 0.86376(18) 0.10375(15) 0.0183(5) Uani 1 1 d . . .
C1 C -0.0670(4) 0.8834(2) 0.40378(18) 0.0178(6) Uani 1 1 d . . .
H20 H -0.1770 0.8902 0.3755 0.021 Uiso 1 1 calc R . .
C3 C 0.0995(4) 0.8606(2) 0.52728(19) 0.0229(7) Uani 1 1 d . . .
H22 H 0.1066 0.8511 0.5834 0.027 Uiso 1 1 calc R . .
C2 C -0.0579(4) 0.8672(2) 0.48447(19) 0.0214(7) Uani 1 1 d . . .
H21 H -0.1618 0.8606 0.5101 0.026 Uiso 1 1 calc R . .
C4 C 0.2496(4) 0.8680(2) 0.48751(19) 0.0208(7) Uani 1 1 d . . .
C5 C 0.2330(4) 0.8793(2) 0.40431(18) 0.0180(6) Uani 1 1 d . . .
C6 C 0.3820(4) 0.8750(2) 0.3503(2) 0.0209(7) Uani 1 1 d . . .
C7 C 0.1345(4) 0.9245(2) 0.05539(19) 0.0215(7) Uani 1 1 d . . .
H25 H 0.1348 0.9994 0.0826 0.026 Uiso 1 1 calc R . .
C8 C 0.1621(4) 0.8809(2) -0.03399(19) 0.0245(7) Uani 1 1 d . . .
H26 H 0.1798 0.9257 -0.0674 0.029 Uiso 1 1 calc R . .
C9 C 0.1637(4) 0.7732(2) -0.07383(19) 0.0249(7) Uani 1 1 d . . .
H27 H 0.1848 0.7429 -0.1345 0.030 Uiso 1 1 calc R . .
C10 C 0.1341(4) 0.7088(2) -0.02418(19) 0.0216(7) Uani 1 1 d . . .
C11 C 0.1049(4) 0.7574(2) 0.06455(18) 0.0188(6) Uani 1 1 d . . .
C12 C 0.0680(4) 0.6972(2) 0.12309(19) 0.0189(6) Uani 1 1 d . . .
V2 V 0.66210(7) 0.60733(4) -0.21785(3) 0.02375(14) Uani 1 1 d . . .
O20 O 0.8652(3) 0.64408(15) -0.20849(13) 0.0285(5) Uani 1 1 d . . .
O21 O 0.6571(3) 0.46331(15) -0.29496(13) 0.0300(5) Uani 1 1 d . . .
O22 O 0.6587(3) 0.47602(15) -0.20315(13) 0.0281(5) Uani 1 1 d . . .
O23 O 0.5989(3) 0.76189(15) -0.18290(13) 0.0244(5) Uani 1 1 d . . .
O24 O 0.3801(3) 0.58496(16) -0.24548(13) 0.0278(5) Uani 1 1 d . . .
O25 O 0.1562(3) 0.59304(18) -0.34256(15) 0.0382(6) Uani 1 1 d . . .
O26 O 0.2206(3) 0.62051(17) -0.48863(15) 0.0396(6) Uani 1 1 d . . .
H33 H 0.1661 0.6556 -0.4469 0.059 Uiso 1 1 calc R . .
O27 O 0.5548(3) 0.90933(15) -0.07238(13) 0.0246(5) Uani 1 1 d . . .
O28 O 0.5489(3) 0.90063(16) 0.09010(13) 0.0287(5) Uani 1 1 d . . .
H38 H 0.5410 0.9297 0.0516 0.043 Uiso 1 1 calc R . .
N5 N 0.6120(3) 0.62317(18) -0.34470(16) 0.0237(6) Uani 1 1 d . . .
N6 N 0.6386(3) 0.65366(18) -0.07777(15) 0.0208(6) Uani 1 1 d . . .
C13 C 0.7341(4) 0.6361(2) -0.3935(2) 0.0295(8) Uani 1 1 d . . .
H30 H 0.8535 0.6386 -0.3717 0.035 Uiso 1 1 calc R . .
C14 C 0.6907(4) 0.6460(2) -0.4763(2) 0.0317(8) Uani 1 1 d . . .
H31 H 0.7800 0.6555 -0.5103 0.038 Uiso 1 1 calc R . .
C15 C 0.5191(5) 0.6421(2) -0.5083(2) 0.0310(8) Uani 1 1 d . . .
H32 H 0.4879 0.6493 -0.5645 0.037 Uiso 1 1 calc R . .
C16 C 0.3910(4) 0.6274(2) -0.4574(2) 0.0264(7) Uani 1 1 d . . .
C17 C 0.4423(4) 0.6177(2) -0.37549(19) 0.0222(7) Uani 1 1 d . . .
C18 C 0.3171(4) 0.5978(2) -0.3166(2) 0.0268(7) Uani 1 1 d . . .
C19 C 0.6581(4) 0.5942(2) -0.0272(2) 0.0254(7) Uani 1 1 d . . .
H35 H 0.6851 0.5230 -0.0540 0.030 Uiso 1 1 calc R . .
C20 C 0.6403(4) 0.6331(2) 0.0633(2) 0.0268(7) Uani 1 1 d . . .
H36 H 0.6536 0.5886 0.0976 0.032 Uiso 1 1 calc R . .
C21 C 0.6032(4) 0.7363(2) 0.1034(2) 0.0244(7) Uani 1 1 d . . .
H37 H 0.5901 0.7638 0.1653 0.029 Uiso 1 1 calc R . .
C22 C 0.5854(4) 0.7994(2) 0.05141(19) 0.0217(7) Uani 1 1 d . . .
C23 C 0.6042(4) 0.7557(2) -0.03887(19) 0.0197(6) Uani 1 1 d . . .
C24 C 0.5840(4) 0.8150(2) -0.10109(19) 0.0203(7) Uani 1 1 d . . .
N1 N 0.5451(4) 0.0745(2) 0.26351(19) 0.0299(7) Uani 1 1 d D . .
H11 H 0.467(4) 0.109(3) 0.241(2) 0.067(6) Uiso 1 1 d D . .
H12 H 0.655(4) 0.105(3) 0.266(2) 0.067(6) Uiso 1 1 d D . .
H13 H 0.526(5) 0.085(3) 0.3217(18) 0.067(6) Uiso 1 1 d D . .
H14 H 0.536(5) 0.010(2) 0.233(2) 0.067(6) Uiso 1 1 d D . .
N2 N 0.0248(4) 0.4436(2) -0.25347(18) 0.0282(6) Uani 1 1 d D . .
H15 H 0.090(4) 0.390(2) -0.278(2) 0.074(7) Uiso 1 1 d D . .
H16 H 0.011(5) 0.457(3) -0.1965(18) 0.074(7) Uiso 1 1 d D . .
H17 H -0.090(4) 0.428(3) -0.286(2) 0.074(7) Uiso 1 1 d D . .
H18 H 0.067(5) 0.503(2) -0.261(2) 0.074(7) Uiso 1 1 d D . .
O1 O 0.3210(3) 0.33445(19) -0.29833(19) 0.0428(7) Uani 1 1 d D . .
H1 H 0.404(4) 0.3795(19) -0.280(2) 0.068(10) Uiso 1 1 d D . .
H2 H 0.358(4) 0.2757(14) -0.316(2) 0.068(10) Uiso 1 1 d D . .
O2 O 0.8769(3) 0.17223(18) 0.26210(16) 0.0315(5) Uani 1 1 d D . .
H3 H 0.960(4) 0.138(2) 0.256(3) 0.064(10) Uiso 1 1 d D . .
H4 H 0.913(4) 0.2342(15) 0.268(2) 0.064(10) Uiso 1 1 d D . .

loop_
_atom_site_aniso_label
_atom_site_aniso_U_11
_atom_site_aniso_U_22
_atom_site_aniso_U_33
_atom_site_aniso_U_23
_atom_site_aniso_U_13
_atom_site_aniso_U_12
V1 0.0178(3) 0.0171(3) 0.0180(3) 0.0064(2) 0.0026(2) 0.0016(2)
O10 0.0201(11) 0.0239(11) 0.0256(12) 0.0091(9) 0.0016(9) 0.0010(9)
O11 0.0271(12) 0.0212(11) 0.0188(11) 0.0068(9) 0.0034(9) 0.0010(9)
O12 0.0269(12) 0.0191(11) 0.0205(11) 0.0074(9) 0.0034(9) -0.0016(9)
O13 0.0179(11) 0.0257(12) 0.0246(12) 0.0106(9) 0.0081(9) 0.0045(9)
O14 0.0321(13) 0.0166(11) 0.0162(11) 0.0053(9) 0.0050(9) 0.0012(9)
O15 0.0137(11) 0.0359(13) 0.0359(13) 0.0146(11) 0.0036(10) 0.0085(10)
O16 0.0204(12) 0.0377(13) 0.0268(12) 0.0144(10) -0.0010(9) 0.0073(10)
O17 0.0485(15) 0.0219(12) 0.0216(12) 0.0052(10) 0.0053(10) 0.0068(11)
O18 0.0357(13) 0.0155(11) 0.0237(12) 0.0068(9) 0.0031(10) 0.0035(9)
N3 0.0159(13) 0.0145(13) 0.0176(13) 0.0042(10) 0.0018(10) 0.0023(10)
N4 0.0175(13) 0.0195(13) 0.0185(13) 0.0076(11) 0.0024(10) 0.0003(10)
C1 0.0139(15) 0.0164(15) 0.0213(16) 0.0043(12) 0.0030(12) 0.0006(12)
C3 0.0311(19) 0.0180(16) 0.0205(17) 0.0073(13) 0.0055(14) 0.0040(14)
C2 0.0236(18) 0.0167(16) 0.0226(17) 0.0046(13) 0.0076(13) -0.0009(13)
C4 0.0227(17) 0.0148(15) 0.0239(17) 0.0061(13) 0.0003(13) 0.0039(13)
C5 0.0189(16) 0.0132(15) 0.0209(16) 0.0041(12) 0.0031(12) 0.0034(12)
C6 0.0190(17) 0.0136(15) 0.0272(18) 0.0039(13) 0.0024(13) 0.0006(12)
C7 0.0212(17) 0.0196(16) 0.0244(17) 0.0094(13) 0.0009(13) 0.0000(13)
C8 0.0237(18) 0.0286(18) 0.0235(17) 0.0137(14) -0.0004(13) -0.0028(14)
C9 0.0241(18) 0.0323(19) 0.0160(16) 0.0066(14) 0.0024(13) -0.0015(14)
C10 0.0216(17) 0.0213(17) 0.0210(17) 0.0071(14) 0.0013(13) 0.0011(13)
C11 0.0156(16) 0.0210(16) 0.0197(16) 0.0078(13) 0.0000(12) 0.0018(12)
C12 0.0144(16) 0.0213(17) 0.0205(16) 0.0075(13) -0.0011(12) 0.0025(12)
V2 0.0277(3) 0.0199(3) 0.0215(3) 0.0049(2) 0.0005(2) 0.0051(2)
O20 0.0246(12) 0.0256(12) 0.0312(13) 0.0049(10) 0.0023(10) 0.0038(10)
O21 0.0385(14) 0.0203(12) 0.0250(12) 0.0017(10) -0.0025(10) 0.0061(10)
O22 0.0367(14) 0.0192(12) 0.0262(12) 0.0061(10) -0.0007(10) 0.0042(10)
O23 0.0338(13) 0.0183(11) 0.0203(12) 0.0055(9) 0.0035(9) 0.0057(9)
O24 0.0287(13) 0.0266(12) 0.0286(13) 0.0091(10) 0.0072(10) 0.0066(10)
O25 0.0193(13) 0.0447(15) 0.0527(16) 0.0204(13) 0.0018(11) 0.0045(11)
O26 0.0367(15) 0.0396(15) 0.0393(15) 0.0114(12) -0.0054(11) 0.0112(11)
O27 0.0314(13) 0.0155(11) 0.0269(12) 0.0069(9) 0.0049(10) 0.0047(9)
O28 0.0398(14) 0.0252(12) 0.0214(12) 0.0072(10) 0.0033(10) 0.0116(10)
N5 0.0255(15) 0.0197(14) 0.0226(14) 0.0031(11) 0.0029(11) 0.0042(11)
N6 0.0207(14) 0.0180(13) 0.0219(14) 0.0056(11) -0.0006(11) 0.0019(11)
C13 0.0239(18) 0.0273(18) 0.034(2) 0.0070(15) 0.0059(15) -0.0007(14)
C14 0.041(2) 0.0204(18) 0.031(2) 0.0045(15) 0.0112(16) -0.0005(15)
C15 0.049(2) 0.0178(17) 0.0241(18) 0.0052(14) 0.0017(16) 0.0036(15)
C16 0.0271(19) 0.0179(17) 0.0314(19) 0.0063(14) -0.0017(15) 0.0037(14)
C17 0.0243(18) 0.0157(16) 0.0242(17) 0.0029(13) 0.0052(14) 0.0053(13)
C18 0.0240(19) 0.0159(16) 0.036(2) 0.0035(14) 0.0047(15) 0.0036(13)
C19 0.0289(19) 0.0191(16) 0.0284(18) 0.0098(14) -0.0010(14) 0.0031(14)
C20 0.0259(18) 0.0280(18) 0.0305(19) 0.0164(15) 0.0001(14) 0.0010(14)
C21 0.0247(18) 0.0286(18) 0.0200(17) 0.0089(14) 0.0020(13) 0.0034(14)
C22 0.0178(16) 0.0206(16) 0.0243(17) 0.0063(13) -0.0016(13) 0.0018(13)
C23 0.0148(16) 0.0203(16) 0.0238(17) 0.0085(13) -0.0001(12) 0.0013(12)
C24 0.0138(16) 0.0207(17) 0.0254(17) 0.0077(14) 0.0009(13) -0.0007(13)
N1 0.0280(16) 0.0309(17) 0.0288(17) 0.0087(13) 0.0018(13) 0.0010(14)
N2 0.0324(17) 0.0239(15) 0.0324(17) 0.0121(13) 0.0123(13) 0.0082(13)
O1 0.0311(15) 0.0248(14) 0.068(2) 0.0078(14) 0.0153(13) 0.0033(11)
O2 0.0271(13) 0.0280(13) 0.0444(15) 0.0186(12) 0.0049(11) 0.0055(11)

loop_
_atom_type_symbol
_atom_type_description
_atom_type_scat_dispersion_real
_atom_type_scat_dispersion_imag
_atom_type_scat_source
C C 0.0033 0.0016 'International Tables Vol C Tables 4.2.6.8 and 6.1.1.4'
H H 0.0000 0.0000 'International Tables Vol C Tables 4.2.6.8 and 6.1.1.4'
N N 0.0061 0.0033 'International Tables Vol C Tables 4.2.6.8 and 6.1.1.4'
O O 0.0106 0.0060 'International Tables Vol C Tables 4.2.6.8 and 6.1.1.4'
V V 0.3005 0.5294 'International Tables Vol C Tables 4.2.6.8 and 6.1.1.4'

loop_
_geom_angle_atom_site_label_1
_geom_angle_atom_site_label_2
_geom_angle_atom_site_label_3
_geom_angle
_geom_angle_site_symmetry_1
_geom_angle_site_symmetry_3
_geom_angle_publ_flag
O10 V1 O12 101.89(9) . . ?
O10 V1 O11 100.89(9) . . ?
O12 V1 O11 44.39(8) . . ?
O10 V1 O14 94.26(9) . . ?
O12 V1 O14 152.72(8) . . ?
O11 V1 O14 152.37(8) . . ?
O10 V1 N3 93.11(9) . . ?
O12 V1 N3 123.56(9) . . ?
O11 V1 N3 79.53(8) . . ?
O14 V1 N3 76.68(8) . . ?
O10 V1 N4 98.16(9) . . ?
O12 V1 N4 79.92(8) . . ?
O11 V1 N4 123.62(9) . . ?
O14 V1 N4 76.10(8) . . ?
N3 V1 N4 151.18(9) . . ?
O10 V1 O13 167.50(9) . . ?
O12 V1 O13 88.72(8) . . ?
O11 V1 O13 82.00(8) . . ?
O14 V1 O13 78.59(8) . . ?
N3 V1 O13 75.35(8) . . ?
N4 V1 O13 90.13(8) . . ?
O12 O11 V1 67.40(11) . . ?
O11 O12 V1 68.20(11) . . ?
C6 O13 V1 115.13(17) . . ?
C12 O14 V1 119.86(18) . . ?
C4 O16 H23 109.5 . . ?
C10 O17 H28 109.5 . . ?
C1 N3 C5 119.7(2) . . ?
C1 N3 V1 123.75(19) . . ?
C5 N3 V1 116.55(18) . . ?
C7 N4 C11 119.1(2) . . ?
C7 N4 V1 126.90(19) . . ?
C11 N4 V1 113.97(18) . . ?
N3 C1 C2 121.0(3) . . ?
N3 C1 H20 119.5 . . ?
C2 C1 H20 119.5 . . ?
C2 C3 C4 118.9(3) . . ?
C2 C3 H22 120.5 . . ?
C4 C3 H22 120.5 . . ?
C3 C2 C1 120.2(3) . . ?
C3 C2 H21 119.9 . . ?
C1 C2 H21 119.9 . . ?
O16 C4 C3 120.1(3) . . ?
O16 C4 C5 121.2(3) . . ?
C3 C4 C5 118.7(3) . . ?
N3 C5 C4 121.3(3) . . ?
N3 C5 C6 115.3(2) . . ?
C4 C5 C6 123.4(3) . . ?
O13 C6 O15 126.3(3) . . ?
O13 C6 C5 117.0(3) . . ?
O15 C6 C5 116.7(3) . . ?
N4 C7 C8 121.5(3) . . ?
N4 C7 H25 119.3 . . ?
C8 C7 H25 119.3 . . ?
C9 C8 C7 119.9(3) . . ?
C9 C8 H26 120.0 . . ?
C7 C8 H26 120.0 . . ?
C8 C9 C10 119.1(3) . . ?
C8 C9 H27 120.4 . . ?
C10 C9 H27 120.4 . . ?
O17 C10 C11 122.0(3) . . ?
O17 C10 C9 120.0(3) . . ?
C11 C10 C9 118.1(3) . . ?
N4 C11 C10 122.3(3) . . ?
N4 C11 C12 114.7(2) . . ?
C10 C11 C12 123.0(3) . . ?
O18 C12 O14 125.0(3) . . ?
O18 C12 C11 119.9(3) . . ?
O14 C12 C11 115.1(2) . . ?
O20 V2 O22 103.72(10) . . ?
O20 V2 O21 100.10(10) . . ?
O22 V2 O21 44.33(8) . . ?
O20 V2 O23 91.84(9) . . ?
O22 V2 O23 152.31(9) . . ?
O21 V2 O23 154.95(9) . . ?
O20 V2 N5 92.78(10) . . ?
O22 V2 N5 123.08(9) . . ?
O21 V2 N5 79.51(9) . . ?
O23 V2 N5 77.97(8) . . ?
O20 V2 N6 97.47(10) . . ?
O22 V2 N6 79.05(9) . . ?
O21 V2 N6 123.15(9) . . ?
O23 V2 N6 76.29(8) . . ?
N5 V2 N6 152.53(9) . . ?
O20 V2 O24 166.49(9) . . ?
O22 V2 O24 89.11(8) . . ?
O21 V2 O24 86.02(8) . . ?
O23 V2 O24 78.15(8) . . ?
N5 V2 O24 76.38(9) . . ?
N6 V2 O24 89.03(8) . . ?
O22 O21 V2 66.57(11) . . ?
O21 O22 V2 69.11(11) . . ?
C24 O23 V2 119.38(18) . . ?
C18 O24 V2 115.35(19) . . ?
C16 O26 H33 109.5 . . ?
C22 O28 H38 109.5 . . ?
C13 N5 C17 120.0(3) . . ?
C13 N5 V2 124.6(2) . . ?
C17 N5 V2 115.4(2) . . ?
C19 N6 C23 118.8(2) . . ?
C19 N6 V2 127.0(2) . . ?
C23 N6 V2 114.19(18) . . ?
N5 C13 C14 121.2(3) . . ?
N5 C13 H30 119.4 . . ?
C14 C13 H30 119.4 . . ?
C15 C14 C13 119.8(3) . . ?
C15 C14 H31 120.1 . . ?
C13 C14 H31 120.1 . . ?
C14 C15 C16 118.9(3) . . ?
C14 C15 H32 120.5 . . ?
C16 C15 H32 120.5 . . ?
O26 C16 C17 121.2(3) . . ?
O26 C16 C15 120.1(3) . . ?
C17 C16 C15 118.7(3) . . ?
N5 C17 C16 121.4(3) . . ?
N5 C17 C18 115.0(3) . . ?
C16 C17 C18 123.6(3) . . ?
O25 C18 O24 125.2(3) . . ?
O25 C18 C17 117.2(3) . . ?
O24 C18 C17 117.6(3) . . ?
N6 C19 C20 121.9(3) . . ?
N6 C19 H35 119.1 . . ?
C20 C19 H35 119.1 . . ?
C21 C20 C19 119.9(3) . . ?
C21 C20 H36 120.1 . . ?
C19 C20 H36 120.1 . . ?
C20 C21 C22 118.6(3) . . ?
C20 C21 H37 120.7 . . ?
C22 C21 H37 120.7 . . ?
O28 C22 C23 122.2(3) . . ?
O28 C22 C21 119.0(3) . . ?
C23 C22 C21 118.7(3) . . ?
N6 C23 C22 122.1(3) . . ?
N6 C23 C24 114.6(2) . . ?
C22 C23 C24 123.3(3) . . ?
O27 C24 O23 124.6(3) . . ?
O27 C24 C23 120.0(3) . . ?
O23 C24 C23 115.5(3) . . ?
H11 N1 H12 109(3) . . ?
H11 N1 H13 108(3) . . ?
H12 N1 H13 106(3) . . ?
H11 N1 H14 112(3) . . ?
H12 N1 H14 111(3) . . ?
H13 N1 H14 111(3) . . ?
H15 N2 H16 115(3) . . ?
H15 N2 H17 110(3) . . ?
H16 N2 H17 106(3) . . ?
H15 N2 H18 110(3) . . ?
H16 N2 H18 111(3) . . ?
H17 N2 H18 104(3) . . ?
H1 O1 H2 108(2) . . ?
H3 O2 H4 107(2) . . ?

loop_
_geom_bond_atom_site_label_1
_geom_bond_atom_site_label_2
_geom_bond_distance
_geom_bond_site_symmetry_2
_geom_bond_publ_flag
V1 O10 1.594(2) . ?
V1 O12 1.8822(19) . ?
V1 O11 1.8929(19) . ?
V1 O14 2.0520(19) . ?
V1 N3 2.106(2) . ?
V1 N4 2.141(2) . ?
V1 O13 2.220(2) . ?
O11 O12 1.426(2) . ?
O13 C6 1.259(3) . ?
O14 C12 1.276(3) . ?
O15 C6 1.261(3) . ?
O16 C4 1.354(3) . ?
O16 H23 0.8400 . ?
O17 C10 1.343(3) . ?
O17 H28 0.8400 . ?
O18 C12 1.244(3) . ?
N3 C1 1.340(3) . ?
N3 C5 1.345(3) . ?
N4 C7 1.332(3) . ?
N4 C11 1.350(3) . ?
C1 C2 1.383(4) . ?
C1 H20 0.9500 . ?
C3 C2 1.362(4) . ?
C3 C4 1.391(4) . ?
C3 H22 0.9500 . ?
C2 H21 0.9500 . ?
C4 C5 1.392(4) . ?
C5 C6 1.498(4) . ?
C7 C8 1.391(4) . ?
C7 H25 0.9500 . ?
C8 C9 1.369(4) . ?
C8 H26 0.9500 . ?
C9 C10 1.393(4) . ?
C9 H27 0.9500 . ?
C10 C11 1.391(4) . ?
C11 C12 1.477(4) . ?
V2 O20 1.596(2) . ?
V2 O22 1.867(2) . ?
V2 O21 1.901(2) . ?
V2 O23 2.0632(19) . ?
V2 N5 2.123(2) . ?
V2 N6 2.142(2) . ?
V2 O24 2.165(2) . ?
O21 O22 1.422(3) . ?
O23 C24 1.278(3) . ?
O24 C18 1.271(4) . ?
O25 C18 1.264(3) . ?
O26 C16 1.350(3) . ?
O26 H33 0.8400 . ?
O27 C24 1.235(3) . ?
O28 C22 1.348(3) . ?
O28 H38 0.8400 . ?
N5 C13 1.323(4) . ?
N5 C17 1.345(4) . ?
N6 C19 1.331(3) . ?
N6 C23 1.353(3) . ?
C13 C14 1.393(4) . ?
C13 H30 0.9500 . ?
C14 C15 1.367(4) . ?
C14 H31 0.9500 . ?
C15 C16 1.390(4) . ?
C15 H32 0.9500 . ?
C16 C17 1.390(4) . ?
C17 C18 1.491(4) . ?
C19 C20 1.386(4) . ?
C19 H35 0.9500 . ?
C20 C21 1.375(4) . ?
C20 H36 0.9500 . ?
C21 C22 1.389(4) . ?
C21 H37 0.9500 . ?
C22 C23 1.386(4) . ?
C23 C24 1.486(4) . ?
N1 H11 0.90(3) . ?
N1 H12 0.91(3) . ?
N1 H13 0.92(3) . ?
N1 H14 0.83(3) . ?
N2 H15 0.90(3) . ?
N2 H16 0.89(3) . ?
N2 H17 0.96(3) . ?
N2 H18 0.90(3) . ?
O1 H1 0.815(17) . ?
O1 H2 0.821(17) . ?
O2 H3 0.809(17) . ?
O2 H4 0.836(17) . ?
